data_2229001
loop_
_publ_author_name
'Cheng, Feng-Jie'
'Wang, Yi-Sen'
'Liu, Yan-Cheng'

_publ_section_title
;
 Diaqua[3,5-bis(4-pyridyl)-1<i>H</i>-1,2,4-triazole-\k<i>N</i>^3^](pyridine-2,6-dicarboxylato-\k^3^<i>O</i>^2^,<i>N</i>,<i>O</i>^6^)nickel(II)
;
_journal_coeditor_code CV5017
_journal_issue 2
_journal_name_full 'Acta Crystallographica Section E'
_journal_page_first m137
_journal_paper_doi 10.1107/S1600536810053687
_journal_volume 67
_journal_year 2011
_chemical_formula_iupac '[Ni (C7 H3 N O4) (C12 H9 N5) (H2 O)2]'
_chemical_formula_moiety 'C19 H16 N6 Ni O6'
_chemical_formula_sum 'C19 H16 N6 Ni O6'
_chemical_formula_weight 483.07
_chemical_name_systematic
;
Diaqua[3,5-bis(4-pyridyl)-1<i>H</i>-1,2,4-triazole-\k<i>N</i>^3^](pyridine-
2,6-dicarboxylato-\k^3^<i>O</i>^2^,<i>N</i>,<i>O</i>^6^)nickel(II)
;
_space_group_IT_number 15
_symmetry_cell_setting monoclinic
_symmetry_space_group_name_Hall '-C 2yc'
_symmetry_space_group_name_H-M 'C 1 2/c 1'
_atom_sites_solution_hydrogens geom
_atom_sites_solution_primary direct
_atom_sites_solution_secondary difmap
_audit_creation_method SHELXL-97
_cell_angle_alpha 90.00
_cell_angle_beta 105.69(3)
_cell_angle_gamma 90.00
_cell_formula_units_Z 8
_cell_length_a 26.434(5)
_cell_length_b 6.0190(12)
_cell_length_c 26.170(5)
_cell_measurement_temperature 293(2)
_cell_measurement_theta_max 25.05
_cell_measurement_theta_min 1.5
_cell_volume 4008.7(15)
_computing_cell_refinement 'SAINT (Bruker, 2007)'
_computing_data_collection 'SMART (Bruker, 2007)'
_computing_data_reduction 'SAINT (Bruker, 2007)'
_computing_molecular_graphics 'PLATON (Spek, 2009)'
_computing_publication_material 'SHELXL97 (Sheldrick, 2008)'
_computing_structure_refinement 'SHELXL97 (Sheldrick, 2008)'
_computing_structure_solution 'SHELXS97 (Sheldrick, 2008)'
_diffrn_ambient_temperature 293(2)
_diffrn_measured_fraction_theta_full 0.998
_diffrn_measured_fraction_theta_max 0.998
_diffrn_measurement_device_type 'Bruker SMART CCD area-detector'
_diffrn_measurement_method 'phi and omega scans'
_diffrn_radiation_monochromator graphite
_diffrn_radiation_source 'fine-focus sealed tube'
_diffrn_radiation_type MoK\a
_diffrn_radiation_wavelength 0.71073
_diffrn_reflns_av_R_equivalents 0.0713
_diffrn_reflns_av_sigmaI/netI 0.0751
_diffrn_reflns_limit_h_max 31
_diffrn_reflns_limit_h_min -31
_diffrn_reflns_limit_k_max 7
_diffrn_reflns_limit_k_min -6
_diffrn_reflns_limit_l_max 30
_diffrn_reflns_limit_l_min -31
_diffrn_reflns_number 10662
_diffrn_reflns_theta_full 25.05
_diffrn_reflns_theta_max 25.05
_diffrn_reflns_theta_min 3.17
_exptl_absorpt_coefficient_mu 1.020
_exptl_absorpt_correction_T_max 0.9102
_exptl_absorpt_correction_T_min 0.7679
_exptl_absorpt_correction_type multi-scan
_exptl_absorpt_process_details '(SADABS; Sheldrick, 1996)'
_exptl_crystal_colour green
_exptl_crystal_density_diffrn 1.601
_exptl_crystal_density_method 'not measured'
_exptl_crystal_description block
_exptl_crystal_F_000 1984
_exptl_crystal_size_max 0.32
_exptl_crystal_size_mid 0.21
_exptl_crystal_size_min 0.11
_refine_diff_density_max 0.326
_refine_diff_density_min -0.328
_refine_ls_extinction_coef 0.00023(7)
_refine_ls_extinction_expression Fc^*^=kFc[1+0.001xFc^2^\l^3^/sin(2\q)]^-1/4^
_refine_ls_extinction_method 'SHELXL97 (Sheldrick, 2008)'
_refine_ls_goodness_of_fit_ref 1.110
_refine_ls_hydrogen_treatment mixed
_refine_ls_matrix_type full
_refine_ls_number_parameters 310
_refine_ls_number_reflns 3534
_refine_ls_number_restraints 7
_refine_ls_restrained_S_all 1.109
_refine_ls_R_factor_all 0.0946
_refine_ls_R_factor_gt 0.0625
_refine_ls_shift/su_max 0.000
_refine_ls_shift/su_mean 0.000
_refine_ls_structure_factor_coef Fsqd
_refine_ls_weighting_details 'calc w=1/[\s^2^(Fo^2^)+(0.0251P)^2^+7.5822P] where P=(Fo^2^+2Fc^2^)/3'
_refine_ls_weighting_scheme calc
_refine_ls_wR_factor_gt 0.0956
_refine_ls_wR_factor_ref 0.1043
_reflns_number_gt 2669
_reflns_number_total 3534
_reflns_threshold_expression I>2sigma(I)
_cod_data_source_file cv5017.cif
_cod_data_source_block I
_cod_original_cell_volume 4008.7(13)
_cod_original_sg_symbol_H-M 'C 2/c'
_cod_database_code 2229001
_cod_database_fobs_code 2229001

loop_
_symmetry_equiv_pos_as_xyz
'x, y, z'
'-x, y, -z+1/2'
'x+1/2, y+1/2, z'
'-x+1/2, y+1/2, -z+1/2'
'-x, -y, -z'
'x, -y, z-1/2'
'-x+1/2, -y+1/2, -z'
'x+1/2, -y+1/2, z-1/2'

loop_
_atom_site_type_symbol
_atom_site_label
_atom_site_fract_x
_atom_site_fract_y
_atom_site_fract_z
_atom_site_U_iso_or_equiv
_atom_site_adp_type
_atom_site_calc_flag
_atom_site_refinement_flags
_atom_site_occupancy
_atom_site_disorder_assembly
_atom_site_disorder_group
Ni Ni1 0.226457(19) 0.64878(9) 0.08540(2) 0.02533(18) Uani d . 1 . .
C C1 0.16122(16) 0.9930(7) 0.02297(17) 0.0284(10) Uani d . 1 . .
C C2 0.12404(14) 0.8314(7) 0.03879(16) 0.0246(9) Uani d . 1 . .
C C3 0.06954(15) 0.8470(7) 0.02545(18) 0.0350(11) Uani d . 1 . .
H H3A 0.0521 0.9624 0.0043 0.042 Uiso calc R 1 . .
C C4 0.04206(16) 0.6862(8) 0.04454(19) 0.0412(12) Uani d . 1 . .
H H4A 0.0056 0.6929 0.0363 0.049 Uiso calc R 1 . .
C C5 0.06859(15) 0.5162(7) 0.07569(18) 0.0341(11) Uani d . 1 . .
H H5A 0.0504 0.4075 0.0887 0.041 Uiso calc R 1 . .
C C6 0.12286(14) 0.5098(7) 0.08726(16) 0.0240(10) Uani d . 1 . .
C C7 0.16017(15) 0.3376(7) 0.11997(16) 0.0277(10) Uani d . 1 . .
C C8 0.34025(16) 0.7559(7) 0.09586(18) 0.0354(11) Uani d . 1 . .
H H8A 0.3270 0.8909 0.0807 0.042 Uiso calc R 1 . .
C C9 0.39403(16) 0.7200(7) 0.10786(18) 0.0334(11) Uani d . 1 . .
H H9A 0.4161 0.8294 0.1009 0.040 Uiso calc R 1 . .
C C10 0.41453(15) 0.5203(7) 0.13023(17) 0.0296(10) Uani d . 1 . .
C C11 0.37953(15) 0.3656(7) 0.13924(18) 0.0364(11) Uani d . 1 . .
H H11A 0.3916 0.2291 0.1543 0.044 Uiso calc R 1 . .
C C12 0.32645(16) 0.4132(7) 0.12595(19) 0.0361(12) Uani d . 1 . .
H H12A 0.3036 0.3052 0.1320 0.043 Uiso calc R 1 . .
C C13 0.47160(15) 0.4758(7) 0.14512(17) 0.0299(10) Uani d . 1 . .
C C14 0.54546(15) 0.3328(8) 0.17986(16) 0.0302(10) Uani d . 1 . .
C C15 0.58930(16) 0.1971(7) 0.21043(17) 0.0318(11) Uani d . 1 . .
C C16 0.64134(17) 0.2613(8) 0.2184(2) 0.0485(14) Uani d . 1 . .
H H16A 0.6497 0.3918 0.2035 0.058 Uiso calc R 1 . .
C C17 0.68063(18) 0.1269(9) 0.2492(2) 0.0579(16) Uani d . 1 . .
H H17A 0.7153 0.1726 0.2544 0.070 Uiso calc R 1 . .
C C18 0.62206(18) -0.1208(8) 0.26260(19) 0.0441(13) Uani d . 1 . .
H H18A 0.6149 -0.2535 0.2774 0.053 Uiso calc R 1 . .
C C19 0.57996(17) 0.0004(8) 0.23279(18) 0.0388(12) Uani d . 1 . .
H H19A 0.5458 -0.0507 0.2280 0.047 Uiso calc R 1 . .
N N1 0.14859(11) 0.6669(5) 0.06894(13) 0.0231(8) Uani d . 1 . .
N N2 0.30646(12) 0.6050(6) 0.10502(14) 0.0282(9) Uani d . 1 . .
N N3 0.49458(12) 0.3023(6) 0.17511(14) 0.0329(9) Uani d . 1 . .
N N4 0.50503(12) 0.6110(6) 0.13012(15) 0.0363(10) Uani d . 1 . .
N N5 0.55201(13) 0.5164(6) 0.15348(15) 0.0352(10) Uani d D 1 . .
N N6 0.67239(15) -0.0606(7) 0.27162(16) 0.0473(11) Uani d . 1 . .
O O1 0.20996(10) 0.9403(4) 0.03895(11) 0.0304(7) Uani d . 1 . .
O O2 0.14263(11) 1.1605(5) -0.00256(12) 0.0382(8) Uani d . 1 . .
O O3 0.20889(10) 0.3681(5) 0.12533(11) 0.0312(7) Uani d . 1 . .
O O4 0.14157(11) 0.1758(5) 0.13800(13) 0.0427(8) Uani d . 1 . .
O O5 0.21976(13) 0.4697(5) 0.01727(13) 0.0394(8) Uani d D 1 . .
O O6 0.23372(12) 0.8463(6) 0.15262(13) 0.0394(8) Uani d D 1 . .
H H5C 0.1995(14) 0.360(5) 0.0075(17) 0.055(16) Uiso d D 1 . .
H H6B 0.2635(11) 0.861(8) 0.1761(15) 0.070(19) Uiso d D 1 . .
H H5B 0.2419(14) 0.479(7) -0.0008(16) 0.060(17) Uiso d D 1 . .
H H5 0.5810(13) 0.575(8) 0.147(2) 0.076(19) Uiso d D 1 . .
H H6C 0.222(2) 0.977(5) 0.145(3) 0.17(4) Uiso d D 1 . .

loop_
_atom_site_aniso_label
_atom_site_aniso_U_11
_atom_site_aniso_U_22
_atom_site_aniso_U_33
_atom_site_aniso_U_12
_atom_site_aniso_U_13
_atom_site_aniso_U_23
Ni1 0.0181(3) 0.0257(3) 0.0334(3) -0.0014(3) 0.0092(2) 0.0005(3)
C1 0.030(3) 0.029(3) 0.024(3) -0.004(2) 0.004(2) -0.003(2)
C2 0.024(2) 0.023(2) 0.027(2) -0.0006(19) 0.0068(19) -0.001(2)
C3 0.026(2) 0.029(2) 0.046(3) 0.003(2) 0.003(2) 0.007(2)
C4 0.020(2) 0.044(3) 0.059(3) 0.001(2) 0.010(2) 0.007(3)
C5 0.024(2) 0.033(3) 0.048(3) -0.006(2) 0.013(2) 0.010(2)
C6 0.021(2) 0.025(2) 0.027(2) -0.0019(18) 0.0075(19) 0.001(2)
C7 0.028(2) 0.027(2) 0.030(2) -0.002(2) 0.011(2) -0.001(2)
C8 0.027(2) 0.032(3) 0.045(3) 0.002(2) 0.005(2) 0.009(2)
C9 0.027(2) 0.029(3) 0.046(3) -0.0044(19) 0.013(2) 0.007(2)
C10 0.023(2) 0.032(3) 0.034(3) -0.0009(19) 0.008(2) 0.000(2)
C11 0.026(2) 0.030(3) 0.056(3) 0.003(2) 0.014(2) 0.012(2)
C12 0.023(2) 0.033(3) 0.054(3) -0.001(2) 0.012(2) 0.010(2)
C13 0.020(2) 0.038(3) 0.032(3) 0.002(2) 0.007(2) 0.008(2)
C14 0.022(2) 0.037(3) 0.032(3) 0.003(2) 0.007(2) 0.010(2)
C15 0.027(2) 0.040(3) 0.029(3) 0.003(2) 0.009(2) 0.007(2)
C16 0.026(3) 0.055(3) 0.064(4) 0.005(2) 0.013(3) 0.034(3)
C17 0.027(3) 0.072(4) 0.073(4) 0.007(3) 0.011(3) 0.033(3)
C18 0.044(3) 0.042(3) 0.044(3) 0.004(2) 0.009(3) 0.012(3)
C19 0.030(3) 0.044(3) 0.041(3) 0.001(2) 0.006(2) 0.007(2)
N1 0.0214(18) 0.0195(18) 0.0280(19) -0.0029(16) 0.0057(16) -0.0002(17)
N2 0.0193(18) 0.031(2) 0.033(2) -0.0017(16) 0.0054(16) -0.0002(17)
N3 0.0222(19) 0.038(2) 0.040(2) 0.0020(17) 0.0104(18) 0.0104(19)
N4 0.0206(19) 0.038(2) 0.052(3) 0.0041(17) 0.0113(18) 0.015(2)
N5 0.017(2) 0.039(2) 0.049(3) 0.0041(17) 0.0074(19) 0.014(2)
N6 0.035(2) 0.057(3) 0.047(3) 0.012(2) 0.005(2) 0.021(2)
O1 0.0237(16) 0.0296(17) 0.0403(19) -0.0028(13) 0.0129(14) 0.0045(15)
O2 0.0390(18) 0.0273(17) 0.0454(19) -0.0032(15) 0.0063(15) 0.0097(17)
O3 0.0206(15) 0.0348(17) 0.0394(18) 0.0019(14) 0.0103(14) 0.0095(15)
O4 0.0305(17) 0.0379(19) 0.061(2) -0.0006(15) 0.0153(16) 0.0213(18)
O5 0.044(2) 0.036(2) 0.046(2) -0.0169(17) 0.0237(18) -0.0124(17)
O6 0.0326(19) 0.044(2) 0.036(2) 0.0048(17) -0.0016(16) -0.0132(18)

loop_
_atom_type_symbol
_atom_type_description
_atom_type_scat_dispersion_real
_atom_type_scat_dispersion_imag
_atom_type_scat_source
C C 0.0033 0.0016 'International Tables Vol C Tables 4.2.6.8 and 6.1.1.4'
H H 0.0000 0.0000 'International Tables Vol C Tables 4.2.6.8 and 6.1.1.4'
Ni Ni 0.3393 1.1124 'International Tables Vol C Tables 4.2.6.8 and 6.1.1.4'
N N 0.0061 0.0033 'International Tables Vol C Tables 4.2.6.8 and 6.1.1.4'
O O 0.0106 0.0060 'International Tables Vol C Tables 4.2.6.8 and 6.1.1.4'

loop_
_geom_angle_atom_site_label_1
_geom_angle_atom_site_label_2
_geom_angle_atom_site_label_3
_geom_angle_site_symmetry_1
_geom_angle_site_symmetry_3
_geom_angle
_geom_angle_publ_flag
N1 Ni1 O5 . . 89.97(13) ?
N1 Ni1 N2 . . 175.33(14) ?
O5 Ni1 N2 . . 89.48(14) ?
N1 Ni1 O6 . . 90.30(13) ?
O5 Ni1 O6 . . 177.00(14) ?
N2 Ni1 O6 . . 90.49(13) ?
N1 Ni1 O3 . . 78.29(12) ?
O5 Ni1 O3 . . 91.78(12) ?
N2 Ni1 O3 . . 97.09(12) ?
O6 Ni1 O3 . . 91.20(13) ?
N1 Ni1 O1 . . 77.83(12) ?
O5 Ni1 O1 . . 88.88(13) ?
N2 Ni1 O1 . . 106.79(12) ?
O6 Ni1 O1 . . 88.25(13) ?
O3 Ni1 O1 . . 156.11(10) ?
O2 C1 O1 . . 126.6(4) ?
O2 C1 C2 . . 118.6(4) ?
O1 C1 C2 . . 114.9(4) ?
N1 C2 C3 . . 120.6(4) ?
N1 C2 C1 . . 113.2(3) ?
C3 C2 C1 . . 126.3(4) ?
C4 C3 C2 . . 118.2(4) ?
C4 C3 H3A . . 120.9 ?
C2 C3 H3A . . 120.9 ?
C5 C4 C3 . . 120.1(4) ?
C5 C4 H4A . . 120.0 ?
C3 C4 H4A . . 120.0 ?
C4 C5 C6 . . 118.8(4) ?
C4 C5 H5A . . 120.6 ?
C6 C5 H5A . . 120.6 ?
N1 C6 C5 . . 120.2(4) ?
N1 C6 C7 . . 111.7(3) ?
C5 C6 C7 . . 128.1(4) ?
O4 C7 O3 . . 124.5(4) ?
O4 C7 C6 . . 119.0(3) ?
O3 C7 C6 . . 116.5(4) ?
N2 C8 C9 . . 123.1(4) ?
N2 C8 H8A . . 118.5 ?
C9 C8 H8A . . 118.5 ?
C10 C9 C8 . . 119.5(4) ?
C10 C9 H9A . . 120.3 ?
C8 C9 H9A . . 120.3 ?
C11 C10 C9 . . 117.1(4) ?
C11 C10 C13 . . 121.2(4) ?
C9 C10 C13 . . 121.7(4) ?
C10 C11 C12 . . 120.0(4) ?
C10 C11 H11A . . 120.0 ?
C12 C11 H11A . . 120.0 ?
N2 C12 C11 . . 123.3(4) ?
N2 C12 H12A . . 118.3 ?
C11 C12 H12A . . 118.3 ?
N4 C13 N3 . . 114.4(3) ?
N4 C13 C10 . . 121.4(4) ?
N3 C13 C10 . . 124.2(4) ?
N3 C14 N5 . . 109.5(4) ?
N3 C14 C15 . . 127.2(4) ?
N5 C14 C15 . . 123.2(4) ?
C19 C15 C16 . . 117.4(4) ?
C19 C15 C14 . . 120.4(4) ?
C16 C15 C14 . . 122.1(4) ?
C15 C16 C17 . . 118.7(4) ?
C15 C16 H16A . . 120.7 ?
C17 C16 H16A . . 120.7 ?
N6 C17 C16 . . 124.7(4) ?
N6 C17 H17A . . 117.6 ?
C16 C17 H17A . . 117.6 ?
N6 C18 C19 . . 124.6(5) ?
N6 C18 H18A . . 117.7 ?
C19 C18 H18A . . 117.7 ?
C15 C19 C18 . . 119.1(4) ?
C15 C19 H19A . . 120.5 ?
C18 C19 H19A . . 120.5 ?
C2 N1 C6 . . 122.2(3) ?
C2 N1 Ni1 . . 118.9(3) ?
C6 N1 Ni1 . . 118.9(3) ?
C12 N2 C8 . . 117.0(3) ?
C12 N2 Ni1 . . 118.9(3) ?
C8 N2 Ni1 . . 124.0(3) ?
C14 N3 C13 . . 103.5(3) ?
C13 N4 N5 . . 102.2(3) ?
C14 N5 N4 . . 110.5(3) ?
C14 N5 H5 . . 131(3) ?
N4 N5 H5 . . 118(3) ?
C17 N6 C18 . . 115.5(4) ?
C1 O1 Ni1 . . 115.2(2) ?
C7 O3 Ni1 . . 114.5(3) ?
Ni1 O5 H5C . . 125(3) ?
Ni1 O5 H5B . . 123(3) ?
H5C O5 H5B . . 111(3) ?
Ni1 O6 H6B . . 121(3) ?
Ni1 O6 H6C . . 112(5) ?
H6B O6 H6C . . 107(3) ?

loop_
_geom_bond_atom_site_label_1
_geom_bond_atom_site_label_2
_geom_bond_site_symmetry_2
_geom_bond_distance
_geom_bond_publ_flag
Ni1 N1 . 1.989(3) ?
Ni1 O5 . 2.050(3) ?
Ni1 N2 . 2.054(3) ?
Ni1 O6 . 2.088(3) ?
Ni1 O3 . 2.103(3) ?
Ni1 O1 . 2.112(3) ?
C1 O2 . 1.236(5) ?
C1 O1 . 1.282(4) ?
C1 C2 . 1.518(5) ?
C2 N1 . 1.322(5) ?
C2 C3 . 1.391(5) ?
C3 C4 . 1.382(6) ?
C3 H3A . 0.9300 ?
C4 C5 . 1.376(6) ?
C4 H4A . 0.9300 ?
C5 C6 . 1.384(5) ?
C5 H5A . 0.9300 ?
C6 N1 . 1.328(5) ?
C6 C7 . 1.524(6) ?
C7 O4 . 1.241(5) ?
C7 O3 . 1.271(4) ?
C8 N2 . 1.340(5) ?
C8 C9 . 1.387(5) ?
C8 H8A . 0.9300 ?
C9 C10 . 1.382(6) ?
C9 H9A . 0.9300 ?
C10 C11 . 1.377(5) ?
C10 C13 . 1.477(5) ?
C11 C12 . 1.381(5) ?
C11 H11A . 0.9300 ?
C12 N2 . 1.325(5) ?
C12 H12A . 0.9300 ?
C13 N4 . 1.336(5) ?
C13 N3 . 1.348(5) ?
C14 N3 . 1.330(5) ?
C14 N5 . 1.339(5) ?
C14 C15 . 1.466(6) ?
C15 C19 . 1.372(6) ?
C15 C16 . 1.389(6) ?
C16 C17 . 1.389(6) ?
C16 H16A . 0.9300 ?
C17 N6 . 1.317(6) ?
C17 H17A . 0.9300 ?
C18 N6 . 1.337(5) ?
C18 C19 . 1.382(6) ?
C18 H18A . 0.9300 ?
C19 H19A . 0.9300 ?
N4 N5 . 1.352(4) ?
N5 H5 . 0.901(19) ?
O5 H5C . 0.842(18) ?
O5 H5B . 0.848(18) ?
O6 H6B . 0.861(19) ?
O6 H6C . 0.854(19) ?

loop_
_geom_hbond_atom_site_label_D
_geom_hbond_atom_site_label_H
_geom_hbond_atom_site_label_A
_geom_hbond_site_symmetry_A
_geom_hbond_distance_DH
_geom_hbond_distance_HA
_geom_hbond_distance_DA
_geom_hbond_angle_DHA
N5 H5 O4 3_555 0.88(4) 1.81(4) 2.685(5) 179(7)
O5 H5B O1 7_565 0.86(4) 1.87(4) 2.718(5) 168(5)
O5 H5C O2 1_545 0.86(4) 1.89(4) 2.705(5) 160(4)
O6 H6B N6 2_665 0.87(4) 1.93(4) 2.781(5) 167(6)
O6 H6C O3 1_565 0.86(4) 2.39(4) 3.246(5) 169(8)
O6 H6C O4 1_565 0.86(4) 2.41(7) 3.081(5) 135(6)

loop_
_geom_torsion_atom_site_label_1
_geom_torsion_atom_site_label_2
_geom_torsion_atom_site_label_3
_geom_torsion_atom_site_label_4
_geom_torsion_site_symmetry_1
_geom_torsion_site_symmetry_2
_geom_torsion_site_symmetry_3
_geom_torsion_site_symmetry_4
_geom_torsion
_geom_torsion_publ_flag
O2 C1 C2 N1 . . . . -175.7(4) ?
O1 C1 C2 N1 . . . . 3.1(5) ?
O2 C1 C2 C3 . . . . 2.9(6) ?
O1 C1 C2 C3 . . . . -178.3(4) ?
N1 C2 C3 C4 . . . . 0.0(6) ?
C1 C2 C3 C4 . . . . -178.5(4) ?
C2 C3 C4 C5 . . . . -0.2(7) ?
C3 C4 C5 C6 . . . . -0.1(7) ?
C4 C5 C6 N1 . . . . 0.7(6) ?
C4 C5 C6 C7 . . . . -179.1(4) ?
N1 C6 C7 O4 . . . . -177.3(4) ?
C5 C6 C7 O4 . . . . 2.5(7) ?
N1 C6 C7 O3 . . . . 0.5(5) ?
C5 C6 C7 O3 . . . . -179.7(4) ?
N2 C8 C9 C10 . . . . 0.1(7) ?
C8 C9 C10 C11 . . . . 0.2(7) ?
C8 C9 C10 C13 . . . . -178.3(4) ?
C9 C10 C11 C12 . . . . 0.1(7) ?
C13 C10 C11 C12 . . . . 178.6(4) ?
C10 C11 C12 N2 . . . . -0.8(7) ?
C11 C10 C13 N4 . . . . 170.7(4) ?
C9 C10 C13 N4 . . . . -10.8(7) ?
C11 C10 C13 N3 . . . . -10.5(7) ?
C9 C10 C13 N3 . . . . 168.0(4) ?
N3 C14 C15 C19 . . . . 8.3(7) ?
N5 C14 C15 C19 . . . . -174.3(4) ?
N3 C14 C15 C16 . . . . -171.1(5) ?
N5 C14 C15 C16 . . . . 6.3(7) ?
C19 C15 C16 C17 . . . . -1.3(7) ?
C14 C15 C16 C17 . . . . 178.1(5) ?
C15 C16 C17 N6 . . . . 0.3(9) ?
C16 C15 C19 C18 . . . . 1.1(7) ?
C14 C15 C19 C18 . . . . -178.2(4) ?
N6 C18 C19 C15 . . . . -0.1(7) ?
C3 C2 N1 C6 . . . . 0.6(6) ?
C1 C2 N1 C6 . . . . 179.3(3) ?
C3 C2 N1 Ni1 . . . . 178.6(3) ?
C1 C2 N1 Ni1 . . . . -2.7(4) ?
C5 C6 N1 C2 . . . . -1.0(6) ?
C7 C6 N1 C2 . . . . 178.8(3) ?
C5 C6 N1 Ni1 . . . . -178.9(3) ?
C7 C6 N1 Ni1 . . . . 0.9(4) ?
O5 Ni1 N1 C2 . . . . -87.5(3) ?
N2 Ni1 N1 C2 . . . . -170.7(16) ?
O6 Ni1 N1 C2 . . . . 89.5(3) ?
O3 Ni1 N1 C2 . . . . -179.3(3) ?
O1 Ni1 N1 C2 . . . . 1.3(3) ?
O5 Ni1 N1 C6 . . . . 90.5(3) ?
N2 Ni1 N1 C6 . . . . 7.3(19) ?
O6 Ni1 N1 C6 . . . . -92.5(3) ?
O3 Ni1 N1 C6 . . . . -1.3(3) ?
O1 Ni1 N1 C6 . . . . 179.4(3) ?
C11 C12 N2 C8 . . . . 1.2(7) ?
C11 C12 N2 Ni1 . . . . 178.3(3) ?
C9 C8 N2 C12 . . . . -0.8(7) ?
C9 C8 N2 Ni1 . . . . -177.8(3) ?
N1 Ni1 N2 C12 . . . . 4.0(19) ?
O5 Ni1 N2 C12 . . . . -79.3(3) ?
O6 Ni1 N2 C12 . . . . 103.7(3) ?
O3 Ni1 N2 C12 . . . . 12.5(3) ?
O1 Ni1 N2 C12 . . . . -167.9(3) ?
N1 Ni1 N2 C8 . . . . -18E1(10) ?
O5 Ni1 N2 C8 . . . . 97.7(4) ?
O6 Ni1 N2 C8 . . . . -79.3(4) ?
O3 Ni1 N2 C8 . . . . -170.6(3) ?
O1 Ni1 N2 C8 . . . . 9.0(4) ?
N5 C14 N3 C13 . . . . -0.3(5) ?
C15 C14 N3 C13 . . . . 177.4(4) ?
N4 C13 N3 C14 . . . . 1.0(5) ?
C10 C13 N3 C14 . . . . -177.8(4) ?
N3 C13 N4 N5 . . . . -1.3(5) ?
C10 C13 N4 N5 . . . . 177.6(4) ?
N3 C14 N5 N4 . . . . -0.5(5) ?
C15 C14 N5 N4 . . . . -178.4(4) ?
C13 N4 N5 C14 . . . . 1.1(5) ?
C16 C17 N6 C18 . . . . 0.8(8) ?
C19 C18 N6 C17 . . . . -0.9(7) ?
O2 C1 O1 Ni1 . . . . 176.6(3) ?
C2 C1 O1 Ni1 . . . . -2.0(4) ?
N1 Ni1 O1 C1 . . . . 0.5(3) ?
O5 Ni1 O1 C1 . . . . 90.7(3) ?
N2 Ni1 O1 C1 . . . . 179.9(3) ?
O6 Ni1 O1 C1 . . . . -90.2(3) ?
O3 Ni1 O1 C1 . . . . -1.1(5) ?
O4 C7 O3 Ni1 . . . . 176.1(3) ?
C6 C7 O3 Ni1 . . . . -1.6(4) ?
N1 Ni1 O3 C7 . . . . 1.6(3) ?
O5 Ni1 O3 C7 . . . . -88.0(3) ?
N2 Ni1 O3 C7 . . . . -177.7(3) ?
O6 Ni1 O3 C7 . . . . 91.6(3) ?
O1 Ni1 O3 C7 . . . . 3.2(5) ?
